data_7061334
loop_
_publ_author_name
'Podjed, Nina'
'Modec, Barbara'
'Cl\'erac, Rodolphe'
'Rouzi\`eres, Mathieu'
'Alcaide, Mar\'ia M.'
'L\'opez-Serrano, Joaqu\'in'

_publ_section_title
;
 Structural diversity and magnetic properties of copper(ii) quinaldinate
 compounds with amino alcohols
;
_journal_issue 15
_journal_name_full 'New Journal of Chemistry'
_journal_page_first 6899
_journal_page_last 6920
_journal_paper_doi 10.1039/D2NJ00296E
_journal_volume 46
_journal_year 2022
_chemical_formula_moiety 'C28 H34 Cu N4 O6'
_chemical_formula_sum 'C28 H34 Cu N4 O6'
_chemical_formula_weight 586.13
_space_group_crystal_system triclinic
_space_group_IT_number 2
_space_group_name_Hall '-P 1'
_space_group_name_H-M_alt 'P -1'
_atom_sites_solution_hydrogens mixed
_atom_sites_solution_primary dual
_audit_creation_date 2021-03-10
_audit_creation_method
;
Olex2 1.2
(compiled 2018.05.29 svn.r3508 for OlexSys, GUI svn.r5506)
;
_audit_update_record
;
2021-04-12 deposited with the CCDC.	2022-03-01 downloaded from the CCDC.
;
_cell_angle_alpha 87.176(3)
_cell_angle_beta 84.072(3)
_cell_angle_gamma 88.091(3)
_cell_formula_units_Z 1
_cell_length_a 6.0630(3)
_cell_length_b 10.1393(4)
_cell_length_c 10.9316(4)
_cell_measurement_reflns_used 5363
_cell_measurement_temperature 150.00(10)
_cell_measurement_theta_max 75.1580
_cell_measurement_theta_min 4.0160
_cell_volume 667.34(5)
_computing_cell_refinement 'CrysAlisPro 1.171.39.46e (Rigaku OD, 2018)'
_computing_data_collection 'CrysAlisPro 1.171.39.46e (Rigaku OD, 2018)'
_computing_data_reduction 'CrysAlisPro 1.171.39.46e (Rigaku OD, 2018)'
_computing_molecular_graphics 'Olex2 (Dolomanov et al., 2009)'
_computing_publication_material 'Olex2 (Dolomanov et al., 2009)'
_computing_structure_refinement 'ShelXL (Sheldrick, 2015)'
_computing_structure_solution 'ShelXT (Sheldrick, 2015)'
_diffrn_ambient_environment N~2~
_diffrn_ambient_temperature 150.00(10)
_diffrn_detector 'CCD plate'
_diffrn_detector_area_resol_mean 10.4933
_diffrn_detector_type Atlas
_diffrn_measured_fraction_theta_full 1.000
_diffrn_measured_fraction_theta_max 0.987
_diffrn_measurement_details
;
List of Runs (angles in degrees, time in seconds):

  # Type    Start    End  Width  t~exp~   \w     \q     \k     \f   Frames
#--------------------------------------------------------------------------
  1  \w    -45.00 -14.00   1.00    1.50    --  -41.57 -57.00  90.00   31
  2  \w    -74.00  34.00   1.00    1.50    --  -41.57  77.00 120.00  108
  3  \w   -114.00 -57.00   1.00    1.50    --  -41.57 -57.00  90.00   57
  4  \w    -81.00 -55.00   1.00    1.50    --  -41.57 -57.00 -30.00   26
  5  \w    -65.00  33.00   1.00    1.50    --  -41.57  37.00  60.00   98
  6  \w    -38.00 -13.00   1.00    1.50    --  -41.57 -57.00 -30.00   25
  7  \w     23.00  85.00   1.00    1.50    --   41.57-125.00 -60.00   62
  8  \w     11.00  36.00   1.00    1.50    --   41.57  77.00 120.00   25
  9  \w      7.00  32.00   1.00    1.50    --   42.00  85.00-151.11   25
 10  \w     17.00  45.00   1.00    1.50    --   46.00  82.00-132.92   28
 11  \w     16.00  41.00   1.00    1.50    --   50.00  82.00  10.60   25
 12  \w     18.00  43.00   1.00    1.50    --   50.00  78.00  75.80   25
 13  \w     17.00  43.00   1.00    1.50    --   50.00  81.00 -72.10   26
 14  \w     72.00 100.00   1.00    1.50    --   58.00  74.00-102.16   28
 15  \w     27.00  52.00   1.00    1.50    --   58.00  74.00-102.16   25
 16  \w     30.00  59.00   1.00    1.50    --   62.00  75.00 145.32   29
 17  \w     34.00  66.00   1.00    1.50    --   66.00  77.00 -26.10   32
 18  \w     68.00 142.00   1.00    1.50    --   66.00  77.00 -26.10   74
 19  \w     34.00  68.00   1.00    1.50    --   66.00  76.00   3.14   34
 20  \w     36.00  62.00   1.00    1.50    --   66.00  76.00 -99.05   26
 21  \w    108.00 134.00   1.00    1.50    --   70.00  76.00  84.23   26
 22  \w    102.00 133.00   1.00    1.50    --   70.00  69.00  32.64   31
 23  \w     38.00  74.00   1.00    1.50    --   70.00  76.00  84.23   36
 24  \w     42.00  74.00   1.00    1.50    --   70.00  69.00  32.64   32
 25  \w     41.00  69.00   1.00    1.50    --   70.00  63.00 -64.80   28
 26  \w     39.00  65.00   1.00    1.50    --   70.00  74.00 172.20   26
 27  \w     41.00  73.00   1.00    1.50    --   74.00  77.00-163.85   32
 28  \w     53.00  91.00   1.00    6.00    --   78.00  47.00 158.24   38
 29  \w     58.00  86.00   1.00    6.00    --   82.00  57.00-110.09   28
 30  \w     57.00  97.00   1.00    6.00    --   86.00  63.00  90.88   40
 31  \w     61.00  99.00   1.00    6.00    --   90.00  67.00  19.31   38
 32  \w     65.00  99.00   1.00    6.00    --   98.00  77.00-104.21   34
 33  \w     78.00 175.00   1.00    6.00    --  109.50  77.00   0.00   97
 34  \w     81.00 126.00   1.00    6.00    --  109.50  61.00 -60.00   45
 35  \w     83.00 174.00   1.00    6.00    --  109.50  77.00-120.00   91
 36  \w     81.00 106.00   1.00    6.00    --  109.50  61.00  30.00   25
 37  \w     75.00 118.00   1.00    6.00    --  109.50-125.00-150.00   43
 38  \w     77.00 144.00   1.00    6.00    --  109.50  77.00 -30.00   67
 39  \w    111.00 177.00   1.00    6.00    --  109.50  77.00 120.00   66
 40  \w     77.00 105.00   1.00    6.00    --  109.50  77.00 120.00   28
 41  \w     79.00 177.00   1.00    6.00    --  109.50  77.00  30.00   98
 42  \w     80.00 176.00   1.00    6.00    --  109.50  77.00  60.00   96
 43  \w     74.00 100.00   1.00    6.00    --  109.50 -94.00  90.00   26
 44  \w     81.00 168.00   1.00    6.00    --  109.50  77.00 -60.00   87
 45  \w     77.00 178.00   1.00    6.00    --  109.50  77.00-150.00  101
 46  \w     49.00 108.00   1.00    6.00    --  109.50 -94.00 -60.00   59
 47  \w     74.00 109.00   1.00    6.00    --  109.50 -94.00  30.00   35
 48  \w     32.00  58.00   1.00    6.00    --  109.50 -94.00  30.00   26
 49  \w     86.00 111.00   1.00    6.00    --  109.50  61.00 -30.00   25
 50  \w     85.00 150.00   1.00    6.00    --  109.50  61.00-180.00   65
 51  \w     27.00 104.00   1.00    6.00    --  109.50 -94.00-150.00   77
 52  \w     54.00 132.00   1.00    6.00    --  109.50 -61.00 -60.00   78
 53  \w     81.00 143.00   1.00    6.00    --  109.50  77.00 150.00   62
 54  \w     80.00 107.00   1.00    6.00    --  109.50  61.00 150.00   27
 55  \w     79.00 172.00   1.00    6.00    --  109.50  77.00  90.00   93
 56  \w     57.00  83.00   1.00    6.00    --  109.50 -61.00-150.00   26
 57  \w    112.00 146.00   1.00    6.00    --  109.50  77.00 -90.00   34
 58  \w     28.00  74.00   1.00    6.00    --  109.50 -94.00 150.00   46
 59  \w     77.00 104.00   1.00    6.00    --  109.50  77.00 -90.00   27
 60  \w     79.00 161.00   1.00    6.00    --  109.50  77.00-180.00   82
;
_diffrn_measurement_device 'four-circle diffractometer'
_diffrn_measurement_device_type 'SuperNova, Dual, Cu at home/near, Atlas'
_diffrn_measurement_method '\w scans'
_diffrn_orient_matrix_type 'CrysAlisPro convention (1999,Acta A55,543-557)'
_diffrn_orient_matrix_UB_11 0.0063400000
_diffrn_orient_matrix_UB_12 -0.0185901000
_diffrn_orient_matrix_UB_13 0.1403264000
_diffrn_orient_matrix_UB_21 -0.0935604000
_diffrn_orient_matrix_UB_22 0.1419224000
_diffrn_orient_matrix_UB_23 0.0160818000
_diffrn_orient_matrix_UB_31 -0.2377346000
_diffrn_orient_matrix_UB_32 -0.0517019000
_diffrn_orient_matrix_UB_33 0.0129383000
_diffrn_radiation_monochromator mirror
_diffrn_radiation_probe x-ray
_diffrn_radiation_type CuK\a
_diffrn_radiation_wavelength 1.54184
_diffrn_reflns_av_R_equivalents 0.0526
_diffrn_reflns_av_unetI/netI 0.0339
_diffrn_reflns_Laue_measured_fraction_full 1.000
_diffrn_reflns_Laue_measured_fraction_max 0.987
_diffrn_reflns_limit_h_max 7
_diffrn_reflns_limit_h_min -7
_diffrn_reflns_limit_k_max 12
_diffrn_reflns_limit_k_min -12
_diffrn_reflns_limit_l_max 13
_diffrn_reflns_limit_l_min -13
_diffrn_reflns_number 11908
_diffrn_reflns_point_group_measured_fraction_full 1.000
_diffrn_reflns_point_group_measured_fraction_max 0.987
_diffrn_reflns_theta_full 67.684
_diffrn_reflns_theta_max 75.145
_diffrn_reflns_theta_min 4.070
_diffrn_source 'micro-focus sealed X-ray tube'
_diffrn_source_type 'SuperNova (Cu) X-ray Source'
_exptl_absorpt_coefficient_mu 1.577
_exptl_absorpt_correction_T_max 1.00000
_exptl_absorpt_correction_T_min 0.13345
_exptl_absorpt_correction_type multi-scan
_exptl_absorpt_process_details
;
CrysAlisPro 1.171.39.46e (Rigaku Oxford Diffraction, 2018)
Empirical absorption correction using spherical harmonics,
 implemented in SCALE3 ABSPACK scaling algorithm.
;
_exptl_crystal_colour blue
_exptl_crystal_density_diffrn 1.458
_exptl_crystal_description needle
_exptl_crystal_F_000 307
_exptl_crystal_size_max 0.7
_exptl_crystal_size_mid 0.1
_exptl_crystal_size_min 0.03
_refine_diff_density_max 0.344
_refine_diff_density_min -0.499
_refine_diff_density_rms 0.066
_refine_ls_extinction_method none
_refine_ls_goodness_of_fit_ref 1.031
_refine_ls_hydrogen_treatment mixed
_refine_ls_matrix_type full
_refine_ls_number_parameters 192
_refine_ls_number_reflns 2730
_refine_ls_number_restraints 0
_refine_ls_restrained_S_all 1.031
_refine_ls_R_factor_all 0.0388
_refine_ls_R_factor_gt 0.0358
_refine_ls_shift/su_max 0.000
_refine_ls_shift/su_mean 0.000
_refine_ls_structure_factor_coef Fsqd
_refine_ls_weighting_details 'w=1/[\s^2^(Fo^2^)+(0.0500P)^2^+0.3316P] where P=(Fo^2^+2Fc^2^)/3'
_refine_ls_weighting_scheme calc
_refine_ls_wR_factor_gt 0.0908
_refine_ls_wR_factor_ref 0.0934
_reflns_Friedel_coverage 0.000
_reflns_number_gt 2520
_reflns_number_total 2730
_reflns_threshold_expression 'I > 2\s(I)'
_cod_data_source_file d2nj00296e2.cif
_cod_data_source_block 6a
_cod_depositor_comments 'Adding full bibliography for 7061330--7061353.cif.'
_cod_database_code 7061334
_shelx_shelxl_version_number 2018/3
_shelx_space_group_comment
;
The symmetry employed for this shelxl refinement is uniquely defined
by the following loop, which should always be used as a source of
symmetry information in preference to the above space-group names.
They are only intended as comments.
;
_shelx_estimated_absorpt_t_max 0.954
_shelx_estimated_absorpt_t_min 0.405
_reflns_odcompleteness_completeness 99.89
_reflns_odcompleteness_iscentric 1
_reflns_odcompleteness_theta 71.98
_olex2_refinement_description
;
1. Fixed Uiso
 At 1.2 times of:
  All C(H) groups, All C(H,H) groups
 At 1.5 times of:
  All C(H,H,H) groups
2.a Secondary CH2 refined with riding coordinates:
 C21(H21A,H21B)
2.b Aromatic/amide H refined with riding coordinates:
 C11(H11), C12(H12), C13(H13), C14(H14), C16(H16), C17(H17)
2.c Idealised Me refined as rotating group:
 C23(H23A,H23B,H23C), C24(H24A,H24B,H24C)
;
_oxdiff_exptl_absorpt_empirical_details
;
Empirical correction (ABSPACK) includes:
- Absorption correction using spherical harmonics
- Frame scaling
;
_oxdiff_exptl_absorpt_empirical_full_max 4.493
_oxdiff_exptl_absorpt_empirical_full_min 0.335

loop_
_space_group_symop_operation_xyz
'x, y, z'
'-x, -y, -z'

loop_
_atom_site_label
_atom_site_type_symbol
_atom_site_fract_x
_atom_site_fract_y
_atom_site_fract_z
_atom_site_U_iso_or_equiv
_atom_site_adp_type
_atom_site_occupancy
_atom_site_site_symmetry_order
_atom_site_calc_flag
_atom_site_refinement_flags_posn
_atom_site_refinement_flags_adp
_atom_site_refinement_flags_occupancy
_atom_site_disorder_assembly
_atom_site_disorder_group
Cu1 Cu 0.500000 0.500000 0.500000 0.01704(12) Uani 1 2 d S T P . .
O1 O 0.7806(2) 0.59631(12) 0.43190(11) 0.0196(3) Uani 1 1 d . . . . .
O2 O 0.2519(3) 0.80653(12) 0.19580(13) 0.0270(3) Uani 1 1 d . . . . .
H2 H 0.160(4) 0.797(2) 0.247(3) 0.031(7) Uiso 1 1 d . . . . .
O11 O 0.9676(2) 0.78332(13) 0.41077(13) 0.0294(3) Uani 1 1 d . . . . .
N1 N 0.4691(2) 0.71006(14) 0.59163(13) 0.0184(3) Uani 1 1 d . . . . .
N2 N 0.3294(2) 0.57642(16) 0.36264(13) 0.0190(3) Uani 1 1 d . . . . .
H2A H 0.278(4) 0.649(3) 0.386(2) 0.032(6) Uiso 1 1 d . . . . .
H2B H 0.223(5) 0.531(3) 0.362(3) 0.040(7) Uiso 1 1 d . . . . .
C10 C 0.3115(3) 0.76686(17) 0.67358(15) 0.0191(3) Uani 1 1 d . . . . .
C11 C 0.1226(3) 0.69430(18) 0.71746(17) 0.0244(4) Uani 1 1 d . . . . .
H11 H 0.107955 0.609032 0.692271 0.029 Uiso 1 1 calc R . . . .
C12 C -0.0398(3) 0.7502(2) 0.79768(17) 0.0275(4) Uani 1 1 d . . . . .
H12 H -0.164715 0.702473 0.826050 0.033 Uiso 1 1 calc R . . . .
C13 C -0.0193(3) 0.8789(2) 0.83733(17) 0.0292(4) Uani 1 1 d . . . . .
H13 H -0.130856 0.915549 0.891189 0.035 Uiso 1 1 calc R . . . .
C14 C 0.1628(3) 0.95001(18) 0.79732(17) 0.0270(4) Uani 1 1 d . . . . .
H14 H 0.175097 1.034639 0.824620 0.032 Uiso 1 1 calc R . . . .
C15 C 0.3345(3) 0.89629(17) 0.71427(16) 0.0219(4) Uani 1 1 d . . . . .
C16 C 0.5258(3) 0.96519(17) 0.66937(18) 0.0256(4) Uani 1 1 d . . . . .
H16 H 0.547182 1.049266 0.695627 0.031 Uiso 1 1 calc R . . . .
C17 C 0.6797(3) 0.90804(17) 0.58719(17) 0.0238(4) Uani 1 1 d . . . . .
H17 H 0.806542 0.952632 0.556122 0.029 Uiso 1 1 calc R . . . .
C18 C 0.6432(3) 0.78013(16) 0.55014(15) 0.0190(3) Uani 1 1 d . . . . .
C19 C 0.8114(3) 0.71513(17) 0.45636(15) 0.0196(3) Uani 1 1 d . . . . .
C21 C 0.4436(3) 0.59955(19) 0.23822(15) 0.0241(4) Uani 1 1 d . . . . .
H21A H 0.483760 0.514612 0.203868 0.029 Uiso 1 1 calc R . . . .
H21B H 0.580118 0.644557 0.245276 0.029 Uiso 1 1 calc R . . . .
C22 C 0.3099(3) 0.68082(16) 0.14749(15) 0.0196(3) Uani 1 1 d . . . . .
C23 C 0.4600(3) 0.7087(2) 0.02954(17) 0.0296(4) Uani 1 1 d . . . . .
H23A H 0.379715 0.761338 -0.027402 0.044 Uiso 1 1 calc GR . . . .
H23B H 0.508239 0.626756 -0.006327 0.044 Uiso 1 1 calc GR . . . .
H23C H 0.586688 0.755555 0.047809 0.044 Uiso 1 1 calc GR . . . .
C24 C 0.1022(3) 0.61238(19) 0.12110(17) 0.0276(4) Uani 1 1 d . . . . .
H24A H 0.007966 0.598061 0.196411 0.041 Uiso 1 1 calc GR . . . .
H24B H 0.142672 0.528998 0.085926 0.041 Uiso 1 1 calc GR . . . .
H24C H 0.024442 0.666794 0.064280 0.041 Uiso 1 1 calc GR . . . .

loop_
_atom_site_aniso_label
_atom_site_aniso_U_11
_atom_site_aniso_U_22
_atom_site_aniso_U_33
_atom_site_aniso_U_23
_atom_site_aniso_U_13
_atom_site_aniso_U_12
Cu1 0.01575(19) 0.02161(19) 0.01435(18) 0.00038(12) -0.00582(12) 0.00234(13)
O1 0.0178(6) 0.0222(6) 0.0191(6) -0.0027(4) -0.0038(5) 0.0016(5)
O2 0.0350(8) 0.0202(6) 0.0248(7) -0.0015(5) 0.0028(6) -0.0009(5)
O11 0.0253(7) 0.0277(6) 0.0337(7) -0.0032(5) 0.0058(6) -0.0029(5)
N1 0.0188(7) 0.0204(7) 0.0163(6) -0.0013(5) -0.0050(5) 0.0034(5)
N2 0.0162(7) 0.0235(7) 0.0180(7) 0.0002(6) -0.0056(6) 0.0019(6)
C10 0.0201(8) 0.0222(8) 0.0157(7) -0.0007(6) -0.0061(6) 0.0049(6)
C11 0.0250(9) 0.0252(8) 0.0230(8) -0.0008(7) -0.0041(7) 0.0026(7)
C12 0.0228(9) 0.0338(10) 0.0247(9) 0.0030(7) -0.0001(7) 0.0032(7)
C13 0.0290(10) 0.0347(10) 0.0222(8) -0.0019(7) 0.0002(7) 0.0140(8)
C14 0.0323(10) 0.0263(9) 0.0227(9) -0.0051(7) -0.0057(7) 0.0095(7)
C15 0.0253(9) 0.0230(8) 0.0182(8) -0.0014(6) -0.0080(7) 0.0061(7)
C16 0.0295(10) 0.0204(8) 0.0281(9) -0.0046(7) -0.0080(7) 0.0018(7)
C17 0.0226(9) 0.0225(8) 0.0269(9) 0.0000(7) -0.0053(7) -0.0022(7)
C18 0.0208(8) 0.0197(8) 0.0172(8) -0.0003(6) -0.0070(6) 0.0033(6)
C19 0.0183(8) 0.0224(8) 0.0182(8) 0.0016(6) -0.0043(6) 0.0021(6)
C21 0.0203(9) 0.0368(10) 0.0150(8) 0.0011(7) -0.0044(6) 0.0083(7)
C22 0.0217(9) 0.0205(8) 0.0169(8) -0.0005(6) -0.0055(6) 0.0034(6)
C23 0.0303(10) 0.0384(10) 0.0188(8) 0.0039(7) -0.0014(7) 0.0048(8)
C24 0.0317(10) 0.0298(9) 0.0233(9) 0.0015(7) -0.0123(8) -0.0042(8)

loop_
_atom_type_symbol
_atom_type_description
_atom_type_scat_dispersion_real
_atom_type_scat_dispersion_imag
_atom_type_scat_source
C C 0.0181 0.0091 'International Tables Vol C Tables 4.2.6.8 and 6.1.1.4'
H H 0.0000 0.0000 'International Tables Vol C Tables 4.2.6.8 and 6.1.1.4'
Cu Cu -1.9646 0.5888 'International Tables Vol C Tables 4.2.6.8 and 6.1.1.4'
N N 0.0311 0.0180 'International Tables Vol C Tables 4.2.6.8 and 6.1.1.4'
O O 0.0492 0.0322 'International Tables Vol C Tables 4.2.6.8 and 6.1.1.4'

loop_
_geom_angle_atom_site_label_1
_geom_angle_atom_site_label_2
_geom_angle_atom_site_label_3
_geom_angle
_geom_angle_site_symmetry_1
_geom_angle_site_symmetry_3
_geom_angle_publ_flag
O1 Cu1 O1 180.00(6) . 2_666 ?
O1 Cu1 N1 74.69(5) 2_666 2_666 ?
O1 Cu1 N1 74.69(5) . . ?
O1 Cu1 N1 105.31(5) 2_666 . ?
O1 Cu1 N1 105.31(5) . 2_666 ?
N1 Cu1 N1 180.0 2_666 . ?
N2 Cu1 O1 87.78(6) 2_666 . ?
N2 Cu1 O1 87.78(6) . 2_666 ?
N2 Cu1 O1 92.22(6) . . ?
N2 Cu1 O1 92.22(6) 2_666 2_666 ?
N2 Cu1 N1 89.23(5) 2_666 2_666 ?
N2 Cu1 N1 89.23(5) . . ?
N2 Cu1 N1 90.77(5) . 2_666 ?
N2 Cu1 N1 90.77(5) 2_666 . ?
N2 Cu1 N2 180.0 2_666 . ?
C19 O1 Cu1 121.83(11) . . ?
C10 N1 Cu1 132.97(12) . . ?
C18 N1 Cu1 109.17(10) . . ?
C18 N1 C10 117.86(15) . . ?
C21 N2 Cu1 119.99(11) . . ?
N1 C10 C11 118.68(16) . . ?
N1 C10 C15 121.57(17) . . ?
C11 C10 C15 119.76(16) . . ?
C12 C11 C10 119.74(17) . . ?
C11 C12 C13 120.79(19) . . ?
C14 C13 C12 120.43(17) . . ?
C13 C14 C15 120.70(17) . . ?
C14 C15 C10 118.58(18) . . ?
C16 C15 C10 118.16(16) . . ?
C16 C15 C14 123.26(17) . . ?
C17 C16 C15 119.60(16) . . ?
C16 C17 C18 118.76(18) . . ?
N1 C18 C17 124.04(16) . . ?
N1 C18 C19 116.29(15) . . ?
C17 C18 C19 119.67(16) . . ?
O1 C19 C18 117.72(15) . . ?
O11 C19 O1 125.51(16) . . ?
O11 C19 C18 116.77(15) . . ?
N2 C21 C22 115.38(14) . . ?
O2 C22 C21 109.19(14) . . ?
O2 C22 C23 105.64(15) . . ?
O2 C22 C24 109.84(15) . . ?
C23 C22 C21 108.49(14) . . ?
C24 C22 C21 112.56(15) . . ?
C24 C22 C23 110.88(15) . . ?

loop_
_geom_bond_atom_site_label_1
_geom_bond_atom_site_label_2
_geom_bond_distance
_geom_bond_site_symmetry_2
_geom_bond_publ_flag
Cu1 O1 2.0445(12) . ?
Cu1 O1 2.0445(12) 2_666 ?
Cu1 N1 2.3916(14) 2_666 ?
Cu1 N1 2.3916(14) . ?
Cu1 N2 2.0192(14) 2_666 ?
Cu1 N2 2.0193(14) . ?
O1 C19 1.271(2) . ?
O2 C22 1.423(2) . ?
O11 C19 1.239(2) . ?
N1 C10 1.373(2) . ?
N1 C18 1.321(2) . ?
N2 C21 1.473(2) . ?
C10 C11 1.411(3) . ?
C10 C15 1.422(2) . ?
C11 C12 1.376(3) . ?
C12 C13 1.408(3) . ?
C13 C14 1.361(3) . ?
C14 C15 1.421(3) . ?
C15 C16 1.406(3) . ?
C16 C17 1.362(3) . ?
C17 C18 1.409(2) . ?
C18 C19 1.527(2) . ?
C21 C22 1.537(2) . ?
C22 C23 1.519(2) . ?
C22 C24 1.518(3) . ?

loop_
_geom_hbond_atom_site_label_D
_geom_hbond_atom_site_label_H
_geom_hbond_atom_site_label_A
_geom_hbond_distance_DH
_geom_hbond_distance_HA
_geom_hbond_distance_DA
_geom_hbond_angle_DHA
_geom_hbond_site_symmetry_A
_geom_hbond_publ_flag
O2 H2 O11 0.75(3) 2.04(3) 2.772(2) 166(3) 1_455 yes
N2 H2A O11 0.83(3) 2.29(3) 3.009(2) 145(2) 1_455 yes
